data_1575609
loop_
_publ_author_name
'Jones, Rebecca S.'
'Kr&#xe4;mer, Tobias'
'Nichol, Gary S.'
'Mahon, Mary F.'
'Kragskow, Jon G. C.'
'Uzelac, Marina'

_publ_section_title
;
 A direct comparison of lithium tetra(<i>n</i>-butyl) manganate(II) and
 magnesiate: structural insights and catalytic hydroamination of styrenes.
;
_journal_issue 81
_journal_name_full 'Chemical communications (Cambridge, England)'
_journal_page_first 15834
_journal_page_last 15837
_journal_paper_doi 10.1039/d5cc04144a
_journal_volume 61
_journal_year 2025
_chemical_formula_moiety 'C28 H68 Li2 Mn N4'
_chemical_formula_sum 'C28 H68 Li2 Mn N4'
_chemical_formula_weight 529.68
_space_group_crystal_system monoclinic
_space_group_IT_number 14
_space_group_name_Hall '-P 2yn'
_space_group_name_H-M_alt 'P 1 21/n 1'
_atom_sites_solution_hydrogens mixed
_atom_sites_solution_primary dual
_audit_creation_date 2024-11-22
_audit_creation_method
;
Olex2 1.5
(compiled 2021.08.20 svn.r13c46975 for OlexSys, GUI svn.r6396)
;
_audit_update_record
;
2025-07-21 deposited with the CCDC.	2025-08-28 downloaded from the CCDC.
;
_cell_angle_alpha 90
_cell_angle_beta 102.4300(10)
_cell_angle_gamma 90
_cell_formula_units_Z 4
_cell_length_a 14.4247(2)
_cell_length_b 15.0569(2)
_cell_length_c 16.6544(2)
_cell_measurement_reflns_used 22918
_cell_measurement_temperature 150.01(10)
_cell_measurement_theta_max 73.1060
_cell_measurement_theta_min 4.5630
_cell_volume 3532.40(8)
_computing_cell_refinement 'CrysAlisPro 1.171.41.93a (Rigaku OD, 2020)'
_computing_data_collection 'CrysAlisPro 1.171.41.93a (Rigaku OD, 2020)'
_computing_data_reduction 'CrysAlisPro 1.171.41.93a (Rigaku OD, 2020)'
_computing_molecular_graphics 'Olex2 1.5 (Dolomanov et al., 2009)'
_computing_publication_material 'Olex2 1.5 (Dolomanov et al., 2009)'
_computing_structure_refinement 'SHELXL n/a (Sheldrick, 2015)'
_computing_structure_solution 'SHELXT 2018/2 (Sheldrick, 2018)'
_diffrn_ambient_environment N~2~
_diffrn_ambient_temperature 150.15
_diffrn_detector 'CCD plate'
_diffrn_detector_area_resol_mean 8.1150
_diffrn_detector_type EosS2
_diffrn_measured_fraction_theta_full 1.000
_diffrn_measured_fraction_theta_max 0.998
_diffrn_measurement_details
;
List of Runs (angles in degrees, time in seconds):

  # Type    Start    End  Width  t~exp~   \w     \q     \k     \f   Frames
#--------------------------------------------------------------------------
  1  \w    -66.00 -22.00   1.00    1.00    --    0.00 -57.00  60.00   44
  2  \w    -27.00  11.00   1.00    1.00    --    0.00  77.00-150.00   38
  3  \w     13.00  40.00   1.00    1.00    --    0.00  77.00-150.00   27
  4  \w    -18.00  17.00   1.00    1.00    --    0.00 -57.00  60.00   35
  5  \w     17.00  42.00   1.00    1.00    --    0.00  77.00-120.00   25
  6  \w   -123.00 -37.00   1.00    4.00    --  -55.50 -37.00  90.00   86
  7  \w    -76.00 -43.00   1.00    4.00    --  -55.50  19.00 -90.00   33
  8  \w   -125.00 -78.00   1.00    4.00    --  -55.50-125.00 -90.00   47
  9  \w   -113.00 -81.00   1.00    4.00    --  -55.50-125.00-150.00   32
 10  \w    -79.00 -47.00   1.00    4.00    --  -55.50 125.00-180.00   32
 11  \w   -123.00 -98.00   1.00    4.00    --  -55.50-125.00  30.00   25
 12  \w    -72.00  13.00   1.00    4.00    --  -55.50  37.00 -90.00   85
 13  \w   -117.00 -88.00   1.00    4.00    --  -55.50-125.00 150.00   29
 14  \w    -80.00 -39.00   1.00    4.00    --  -55.50 125.00  60.00   41
 15  \w     20.00  89.00   1.00    4.00    --   55.50 -99.00 -30.00   69
 16  \w     51.00  86.00   1.00   15.00    --  111.00 -91.00  30.00   35
 17  \w     82.00 108.00   1.00   15.00    --  111.00-111.00-150.00   26
 18  \w     87.00 125.00   1.00   15.00    --  111.00 -77.00  60.00   38
 19  \w     42.00  97.00   1.00   15.00    --  111.00-111.00 -30.00   55
 20  \w     49.00  75.00   1.00   15.00    --  111.00 -91.00  60.00   26
 21  \w     54.00 129.00   1.00   15.00    --  111.00 -37.00 -90.00   75
 22  \w     43.00  68.00   1.00   15.00    --  111.00 -37.00-180.00   25
 23  \w     93.00 120.00   1.00   15.00    --  111.00  25.00  60.00   27
 24  \w     49.00  99.00   1.00   15.00    --  111.00-111.00 120.00   50
 25  \w    102.00 144.00   1.00   15.00    --  111.00 178.00 -90.00   42
 26  \w     48.00  74.00   1.00   15.00    --  111.00 -77.00  60.00   26
 27  \w     74.00 107.00   1.00   15.00    --  111.00-111.00   0.00   33
 28  \w     41.00  98.00   1.00   15.00    --  111.00 -25.00  60.00   57
 29  \w    109.00 135.00   1.00   15.00    --  111.00 111.00 -30.00   26
 30  \w     45.00 104.00   1.00   15.00    --  111.00 -63.00 150.00   59
 31  \w     43.00 109.00   1.00   15.00    --  111.00-111.00  30.00   66
 32  \w     96.00 148.00   1.00   15.00    --  111.00  50.00-150.00   52
 33  \w     96.00 121.00   1.00   15.00    --  111.00  37.00-120.00   25
 34  \w    135.00 161.00   1.00   15.00    --  111.00  50.00-120.00   26
 35  \w    109.00 135.00   1.00   15.00    --  111.00  25.00 -60.00   26
 36  \w     49.00  86.00   1.00   15.00    --  111.00 -91.00-120.00   37
 37  \w     80.00 105.00   1.00   15.00    --  111.00-111.00-180.00   25
 38  \w     56.00 109.00   1.00   15.00    --  111.00-111.00-120.00   53
 39  \w     47.00  92.00   1.00   15.00    --  111.00 -91.00 -60.00   45
 40  \w    101.00 126.00   1.00   15.00    --  111.00  50.00-120.00   25
 41  \w    115.00 145.00   1.00   15.00    --  111.00  77.00  30.00   30
 42  \w     84.00 109.00   1.00   15.00    --  111.00-111.00  60.00   25
 43  \w     77.00 103.00   1.00   15.00    --  111.00 -63.00  60.00   26
 44  \w     53.00  96.00   1.00   15.00    --  111.00 -77.00-120.00   43
 45  \w     84.00 119.00   1.00   15.00    --  111.00 -50.00-120.00   35
 46  \w     82.00 126.00   1.00   15.00    --  111.00 -50.00  30.00   44
 47  \w    104.00 159.00   1.00   15.00    --  111.00  37.00 -90.00   55
 48  \w     65.00  91.00   1.00   15.00    --  111.00 -63.00 120.00   26
 49  \w     84.00 109.00   1.00   15.00    --  111.00-111.00 -60.00   25
 50  \w     84.00 109.00   1.00   15.00    --  111.00-111.00 150.00   25
 51  \w    145.00 173.00   1.00   15.00    --  111.00  25.00   0.00   28
 52  \w     93.00 141.00   1.00   15.00    --  111.00  37.00 -60.00   48
 53  \w     92.00 129.00   1.00   15.00    --  111.00  25.00 120.00   37
 54  \w    138.00 171.00   1.00   15.00    --  111.00  25.00 120.00   33
 55  \w     90.00 126.00   1.00   15.00    --  111.00  25.00   0.00   36
 56  \w    104.00 130.00   1.00   15.00    --  111.00  63.00 150.00   26
 57  \w     81.00 109.00   1.00   15.00    --  111.00-111.00  90.00   28
 58  \w    124.00 150.00   1.00   15.00    --  111.00 111.00 -90.00   26
 59  \w     49.00  78.00   1.00   15.00    --  111.00 -50.00-150.00   29
 60  \w     94.00 128.00   1.00   15.00    --  111.00  50.00-180.00   34
 61  \w     64.00 102.00   1.00   15.00    --  111.00 178.00  60.00   38
 62  \w     76.00 102.00   1.00   15.00    --  111.00 178.00 120.00   26
 63  \w     63.00  89.00   1.00   15.00    --  111.00 -91.00 -30.00   26
 64  \w     80.00 130.00   1.00   15.00    --  111.00 -37.00-180.00   50
 65  \w     99.00 125.00   1.00   15.00    --  111.00 -63.00-150.00   26
 66  \w     76.00 119.00   1.00   15.00    --  111.00 -63.00 -60.00   43
 67  \w     43.00 113.00   1.00   15.00    --  111.00 -37.00   0.00   70
 68  \w    109.00 141.00   1.00   15.00    --  111.00  77.00 -30.00   32
;
_diffrn_measurement_device 'four-circle diffractometer'
_diffrn_measurement_device_type 'SuperNova, Dual, Cu at home/near, EosS2'
_diffrn_measurement_method '\w scans'
_diffrn_orient_matrix_type 'CrysAlisPro convention (1999,Acta A55,543-557)'
_diffrn_orient_matrix_UB_11 0.0687569000
_diffrn_orient_matrix_UB_12 0.0685520000
_diffrn_orient_matrix_UB_13 -0.0237379000
_diffrn_orient_matrix_UB_21 -0.0130511000
_diffrn_orient_matrix_UB_22 -0.0428443000
_diffrn_orient_matrix_UB_23 -0.0856846000
_diffrn_orient_matrix_UB_31 -0.0840489000
_diffrn_orient_matrix_UB_32 0.0627335000
_diffrn_orient_matrix_UB_33 -0.0326020000
_diffrn_radiation_monochromator mirror
_diffrn_radiation_probe x-ray
_diffrn_radiation_type 'Cu K\a'
_diffrn_radiation_wavelength 1.54184
_diffrn_reflns_av_R_equivalents 0.0306
_diffrn_reflns_av_unetI/netI 0.0196
_diffrn_reflns_Laue_measured_fraction_full 1.000
_diffrn_reflns_Laue_measured_fraction_max 0.998
_diffrn_reflns_limit_h_max 17
_diffrn_reflns_limit_h_min -17
_diffrn_reflns_limit_k_max 18
_diffrn_reflns_limit_k_min -17
_diffrn_reflns_limit_l_max 20
_diffrn_reflns_limit_l_min -20
_diffrn_reflns_number 42840
_diffrn_reflns_point_group_measured_fraction_full 1.000
_diffrn_reflns_point_group_measured_fraction_max 0.998
_diffrn_reflns_theta_full 67.684
_diffrn_reflns_theta_max 73.340
_diffrn_reflns_theta_min 3.682
_diffrn_source 'micro-focus sealed X-ray tube'
_diffrn_source_type 'SuperNova (Cu) X-ray Source'
_exptl_absorpt_coefficient_mu 3.155
_exptl_absorpt_correction_T_max 1.00000
_exptl_absorpt_correction_T_min 0.47663
_exptl_absorpt_correction_type multi-scan
_exptl_absorpt_process_details
;
CrysAlisPro 1.171.41.93a (Rigaku Oxford Diffraction, 2020)
Empirical absorption correction using spherical harmonics,
implemented in SCALE3 ABSPACK scaling algorithm.
;
_exptl_crystal_colour 'clear orange'
_exptl_crystal_colour_lustre clear
_exptl_crystal_colour_primary orange
_exptl_crystal_density_diffrn 0.996
_exptl_crystal_description block
_exptl_crystal_F_000 1180
_exptl_crystal_size_max 0.31
_exptl_crystal_size_mid 0.23
_exptl_crystal_size_min 0.11
_refine_diff_density_max 0.485
_refine_diff_density_min -0.400
_refine_diff_density_rms 0.038
_refine_ls_extinction_method none
_refine_ls_goodness_of_fit_ref 1.056
_refine_ls_hydrogen_treatment mixed
_refine_ls_matrix_type full
_refine_ls_number_parameters 360
_refine_ls_number_reflns 7083
_refine_ls_number_restraints 8
_refine_ls_restrained_S_all 1.055
_refine_ls_R_factor_all 0.0359
_refine_ls_R_factor_gt 0.0343
_refine_ls_shift/su_max 0.002
_refine_ls_shift/su_mean 0.000
_refine_ls_structure_factor_coef Fsqd
_refine_ls_weighting_details 'w=1/[\s^2^(Fo^2^)+(0.0509P)^2^+0.8780P] where P=(Fo^2^+2Fc^2^)/3'
_refine_ls_weighting_scheme calc
_refine_ls_wR_factor_gt 0.0922
_refine_ls_wR_factor_ref 0.0935
_reflns_Friedel_coverage 0.000
_reflns_number_gt 6753
_reflns_number_total 7083
_reflns_threshold_expression 'I > 2\s(I)'
_cod_data_source_file d5cc04144a2.cif
_cod_data_source_block s23mu05
_cod_depositor_comments 'Adding full bibliography for 1575607--1575611.cif.'
_cod_database_code 1575609
_shelx_shelxl_version_number 2019/3
_chemical_oxdiff_formula 'Mn1 Li2 N4 C28 H68'
_shelx_space_group_comment
;
The symmetry employed for this shelxl refinement is uniquely defined
by the following loop, which should always be used as a source of
symmetry information in preference to the above space-group names.
They are only intended as comments.
;
_shelx_estimated_absorpt_t_max 0.723
_shelx_estimated_absorpt_t_min 0.441
_olex2_refinement_description
;
1. Fixed Uiso
 At 1.2 times of:
  All C(H,H) groups
 At 1.5 times of:
  All C(H,H,H) groups
2. Restrained distances
 C13-H13b = C13-H13a = C1-H1b = C1-H1a
 0.98 with sigma of 0.005
 C9-H9a = C9-H9b = C5-H5a = C5-H5b
 0.98 with sigma of 0.005
3.a Secondary CH2 refined with riding coordinates:
 C2(H2a,H2b), C3(H3a,H3b), C6(H6a,H6b), C7(H7a,H7b), C10(H10a,H10b), C11(H11a,
 H11b), C14(H14a,H14b), C15(H15a,H15b), C17(H17a,H17b), C18(H18a,H18b),
 C23(H23a,H23b), C24(H24a,H24b)
3.b Idealised Me refined as rotating group:
 C4(H4a,H4b,H4c), C8(H8a,H8b,H8c), C12(H12a,H12b,H12c), C16(H16a,H16b,H16c),
 C19(H19a,H19b,H19c), C20(H20a,H20b,H20c), C21(H21a,H21b,H21c), C22(H22a,H22b,
 H22c), C25(H25a,H25b,H25c), C26(H26a,H26b,H26c), C27(H27a,H27b,H27c), C28(H28a,
 H28b,H28c)
;
_olex2_submission_special_instructions 'No special instructions were received'
_oxdiff_exptl_absorpt_empirical_details
;
Empirical correction (ABSPACK) includes:
- Absorption correction using spherical harmonics
- Frame scaling
;
_oxdiff_exptl_absorpt_empirical_full_max 1.710
_oxdiff_exptl_absorpt_empirical_full_min 0.643

loop_
_space_group_symop_operation_xyz
'x, y, z'
'-x+1/2, y+1/2, -z+1/2'
'-x, -y, -z'
'x-1/2, -y-1/2, z-1/2'

loop_
_atom_site_label
_atom_site_type_symbol
_atom_site_fract_x
_atom_site_fract_y
_atom_site_fract_z
_atom_site_U_iso_or_equiv
_atom_site_adp_type
_atom_site_occupancy
_atom_site_site_symmetry_order
_atom_site_calc_flag
_atom_site_refinement_flags_posn
_atom_site_refinement_flags_adp
_atom_site_refinement_flags_occupancy
_atom_site_disorder_assembly
_atom_site_disorder_group
Mn1 Mn 0.44387(2) 0.72161(2) 0.74340(2) 0.02428(7) Uani 1 1 d . . . . .
N1 N 0.15625(8) 0.76858(8) 0.65810(7) 0.0308(2) Uani 1 1 d . . . . .
N2 N 0.15709(8) 0.64394(7) 0.79187(7) 0.0287(2) Uani 1 1 d . . . . .
N3 N 0.72851(8) 0.77716(8) 0.68316(7) 0.0301(2) Uani 1 1 d . . . . .
N4 N 0.67709(8) 0.89494(8) 0.80756(7) 0.0314(2) Uani 1 1 d . . . . .
C1 C 0.36084(9) 0.79770(10) 0.82208(8) 0.0303(3) Uani 1 1 d D . . . .
H1A H 0.2921(4) 0.7996(12) 0.8185(11) 0.039(5) Uiso 1 1 d D . . . .
H1B H 0.3790(14) 0.8577(6) 0.8078(13) 0.055(6) Uiso 1 1 d D . . . .
C2 C 0.40729(13) 0.79237(14) 0.91274(10) 0.0484(4) Uani 1 1 d . . . . .
H2A H 0.476469 0.800684 0.918337 0.058 Uiso 1 1 calc R U . . .
H2B H 0.397638 0.731510 0.931914 0.058 Uiso 1 1 calc R U . . .
C3 C 0.37335(14) 0.85888(16) 0.97171(10) 0.0566(5) Uani 1 1 d . . . . .
H3A H 0.306262 0.846006 0.972574 0.068 Uiso 1 1 calc R U . . .
H3B H 0.411496 0.849902 1.028086 0.068 Uiso 1 1 calc R U . . .
C4 C 0.38166(17) 0.95516(16) 0.94728(15) 0.0677(6) Uani 1 1 d . . . . .
H4A H 0.446795 0.967122 0.941791 0.102 Uiso 1 1 calc R U . . .
H4B H 0.365869 0.994017 0.989608 0.102 Uiso 1 1 calc R U . . .
H4C H 0.337700 0.966520 0.894647 0.102 Uiso 1 1 calc R U . . .
C5 C 0.35817(10) 0.60634(10) 0.68374(10) 0.0366(3) Uani 1 1 d D . . . .
H5A H 0.3022(11) 0.6170(16) 0.6399(11) 0.071(7) Uiso 1 1 d D . . . .
H5B H 0.3326(16) 0.5666(13) 0.7201(12) 0.071(7) Uiso 1 1 d D . . . .
C6 C 0.42675(12) 0.55125(11) 0.64671(11) 0.0441(4) Uani 1 1 d . . . . .
H6A H 0.448420 0.588452 0.605289 0.053 Uiso 1 1 calc R U . . .
H6B H 0.483092 0.538685 0.690884 0.053 Uiso 1 1 calc R U . . .
C7 C 0.39229(14) 0.46426(11) 0.60637(13) 0.0508(4) Uani 1 1 d . . . . .
H7A H 0.341478 0.476820 0.557429 0.061 Uiso 1 1 calc R U . . .
H7B H 0.363671 0.429257 0.645152 0.061 Uiso 1 1 calc R U . . .
C8 C 0.46711(17) 0.40797(13) 0.57993(16) 0.0667(6) Uani 1 1 d . . . . .
H8A H 0.436526 0.358760 0.545696 0.100 Uiso 1 1 calc R U . . .
H8B H 0.510577 0.384210 0.628646 0.100 Uiso 1 1 calc R U . . .
H8C H 0.502783 0.444420 0.548282 0.100 Uiso 1 1 calc R U . . .
C9 C 0.47359(10) 0.82485(9) 0.65348(8) 0.0302(3) Uani 1 1 d D . . . .
H9A H 0.5324(8) 0.8584(11) 0.6553(12) 0.045(5) Uiso 1 1 d D . . . .
H9B H 0.4307(11) 0.8693(9) 0.6687(11) 0.042(5) Uiso 1 1 d D . . . .
C10 C 0.43602(10) 0.80147(10) 0.56280(9) 0.0326(3) Uani 1 1 d . . . . .
H10A H 0.477710 0.755418 0.546985 0.039 Uiso 1 1 calc R U . . .
H10B H 0.371936 0.775271 0.556704 0.039 Uiso 1 1 calc R U . . .
C11 C 0.42990(11) 0.87931(11) 0.50303(9) 0.0393(3) Uani 1 1 d . . . . .
H11A H 0.388668 0.925707 0.518953 0.047 Uiso 1 1 calc R U . . .
H11B H 0.494067 0.905120 0.508395 0.047 Uiso 1 1 calc R U . . .
C12 C 0.39144(12) 0.85478(13) 0.41352(10) 0.0469(4) Uani 1 1 d . . . . .
H12A H 0.395483 0.906411 0.378610 0.070 Uiso 1 1 calc R U . . .
H12B H 0.325031 0.836185 0.406115 0.070 Uiso 1 1 calc R U . . .
H12C H 0.429014 0.805925 0.398121 0.070 Uiso 1 1 calc R U . . .
C13 C 0.58255(9) 0.66868(9) 0.81574(9) 0.0308(3) Uani 1 1 d D . . . .
H13A H 0.6222(12) 0.6453(13) 0.7796(10) 0.053(6) Uiso 1 1 d D . . . .
H13B H 0.6242(12) 0.7099(10) 0.8522(10) 0.045(5) Uiso 1 1 d D . . . .
C14 C 0.56009(9) 0.59296(9) 0.86994(9) 0.0304(3) Uani 1 1 d . . . . .
H14A H 0.523505 0.617681 0.908683 0.037 Uiso 1 1 calc R U . . .
H14B H 0.518647 0.549699 0.834374 0.037 Uiso 1 1 calc R U . . .
C15 C 0.64559(10) 0.54320(10) 0.91950(9) 0.0337(3) Uani 1 1 d . . . . .
H15A H 0.684166 0.520725 0.881346 0.040 Uiso 1 1 calc R U . . .
H15B H 0.685373 0.585422 0.957641 0.040 Uiso 1 1 calc R U . . .
C16 C 0.61983(12) 0.46549(10) 0.96901(10) 0.0419(3) Uani 1 1 d . . . . .
H16A H 0.580975 0.422885 0.931781 0.063 Uiso 1 1 calc R U . . .
H16B H 0.583952 0.487327 1.008708 0.063 Uiso 1 1 calc R U . . .
H16C H 0.677981 0.436240 0.998401 0.063 Uiso 1 1 calc R U . . .
C17 C 0.07351(10) 0.75633(11) 0.69537(11) 0.0414(3) Uani 1 1 d . . . . .
H17A H 0.014691 0.767206 0.653395 0.050 Uiso 1 1 calc R U . . .
H17B H 0.076099 0.800189 0.740086 0.050 Uiso 1 1 calc R U . . .
C18 C 0.07071(10) 0.66351(11) 0.72974(10) 0.0406(3) Uani 1 1 d . . . . .
H18A H 0.014672 0.657692 0.754775 0.049 Uiso 1 1 calc R U . . .
H18B H 0.064119 0.619809 0.684447 0.049 Uiso 1 1 calc R U . . .
C19 C 0.13949(13) 0.73051(12) 0.57532(10) 0.0476(4) Uani 1 1 d . . . . .
H19A H 0.126514 0.666828 0.578084 0.071 Uiso 1 1 calc R U . . .
H19B H 0.195864 0.739291 0.552271 0.071 Uiso 1 1 calc R U . . .
H19C H 0.084891 0.759946 0.540214 0.071 Uiso 1 1 calc R U . . .
C20 C 0.17729(13) 0.86359(10) 0.65274(11) 0.0451(4) Uani 1 1 d . . . . .
H20A H 0.122389 0.893669 0.618699 0.068 Uiso 1 1 calc R U . . .
H20B H 0.232568 0.870965 0.627951 0.068 Uiso 1 1 calc R U . . .
H20C H 0.190944 0.889524 0.708011 0.068 Uiso 1 1 calc R U . . .
C21 C 0.15543(12) 0.68708(11) 0.87051(10) 0.0402(3) Uani 1 1 d . . . . .
H21A H 0.145224 0.751014 0.861776 0.060 Uiso 1 1 calc R U . . .
H21B H 0.216130 0.677035 0.909102 0.060 Uiso 1 1 calc R U . . .
H21C H 0.103822 0.662003 0.893188 0.060 Uiso 1 1 calc R U . . .
C22 C 0.16589(14) 0.54784(10) 0.80596(12) 0.0479(4) Uani 1 1 d . . . . .
H22A H 0.225162 0.535118 0.845586 0.072 Uiso 1 1 calc R U . . .
H22B H 0.166383 0.517623 0.753934 0.072 Uiso 1 1 calc R U . . .
H22C H 0.111989 0.526571 0.827765 0.072 Uiso 1 1 calc R U . . .
C23 C 0.79601(10) 0.83940(11) 0.73325(10) 0.0368(3) Uani 1 1 d . . . . .
H23A H 0.843117 0.858684 0.701512 0.044 Uiso 1 1 calc R U . . .
H23B H 0.830573 0.808565 0.783305 0.044 Uiso 1 1 calc R U . . .
C24 C 0.74611(11) 0.92032(10) 0.75803(10) 0.0374(3) Uani 1 1 d . . . . .
H24A H 0.793752 0.961209 0.790209 0.045 Uiso 1 1 calc R U . . .
H24B H 0.712821 0.952085 0.708050 0.045 Uiso 1 1 calc R U . . .
C25 C 0.77070(12) 0.68845(11) 0.68460(10) 0.0416(3) Uani 1 1 d . . . . .
H25A H 0.828178 0.691503 0.662281 0.062 Uiso 1 1 calc R U . . .
H25B H 0.725034 0.647852 0.651114 0.062 Uiso 1 1 calc R U . . .
H25C H 0.787081 0.666702 0.741351 0.062 Uiso 1 1 calc R U . . .
C26 C 0.70276(12) 0.80760(12) 0.59737(9) 0.0422(3) Uani 1 1 d . . . . .
H26A H 0.677551 0.868176 0.595638 0.063 Uiso 1 1 calc R U . . .
H26B H 0.654392 0.768019 0.565817 0.063 Uiso 1 1 calc R U . . .
H26C H 0.759184 0.806907 0.573469 0.063 Uiso 1 1 calc R U . . .
C27 C 0.72481(14) 0.87578(12) 0.89259(10) 0.0472(4) Uani 1 1 d . . . . .
H27A H 0.770358 0.827332 0.893339 0.071 Uiso 1 1 calc R U . . .
H27B H 0.677604 0.858223 0.923991 0.071 Uiso 1 1 calc R U . . .
H27C H 0.758424 0.928962 0.917368 0.071 Uiso 1 1 calc R U . . .
C28 C 0.60794(13) 0.96649(10) 0.80778(11) 0.0446(4) Uani 1 1 d . . . . .
H28A H 0.640478 1.018697 0.835691 0.067 Uiso 1 1 calc R U . . .
H28B H 0.559376 0.946458 0.836768 0.067 Uiso 1 1 calc R U . . .
H28C H 0.577821 0.982057 0.751020 0.067 Uiso 1 1 calc R U . . .
Li1 Li 0.26600(15) 0.69875(15) 0.73927(14) 0.0277(4) Uani 1 1 d . . . . .
Li2 Li 0.61059(16) 0.78250(14) 0.74089(15) 0.0290(5) Uani 1 1 d . . . . .

loop_
_atom_site_aniso_label
_atom_site_aniso_U_11
_atom_site_aniso_U_22
_atom_site_aniso_U_33
_atom_site_aniso_U_23
_atom_site_aniso_U_13
_atom_site_aniso_U_12
Mn1 0.02070(11) 0.02464(11) 0.02802(12) 0.00150(7) 0.00636(8) -0.00064(7)
N1 0.0296(6) 0.0308(6) 0.0291(6) 0.0037(4) -0.0003(4) -0.0033(4)
N2 0.0276(5) 0.0254(5) 0.0332(6) 0.0022(4) 0.0068(4) -0.0025(4)
N3 0.0285(6) 0.0344(6) 0.0289(6) 0.0002(4) 0.0099(5) 0.0007(4)
N4 0.0375(6) 0.0271(5) 0.0320(6) -0.0006(4) 0.0124(5) -0.0026(4)
C1 0.0248(6) 0.0369(7) 0.0287(6) -0.0041(5) 0.0047(5) -0.0019(5)
C2 0.0427(9) 0.0698(11) 0.0310(8) 0.0033(7) 0.0039(6) 0.0190(8)
C3 0.0485(10) 0.0882(15) 0.0314(8) 0.0003(8) 0.0048(7) 0.0155(9)
C4 0.0647(12) 0.0751(14) 0.0670(13) -0.0291(11) 0.0222(10) -0.0141(11)
C5 0.0300(7) 0.0308(7) 0.0493(8) -0.0094(6) 0.0096(6) -0.0011(5)
C6 0.0452(8) 0.0377(8) 0.0553(9) -0.0114(7) 0.0240(7) -0.0053(7)
C7 0.0577(10) 0.0349(8) 0.0629(11) -0.0110(7) 0.0198(9) -0.0005(7)
C8 0.0862(15) 0.0426(10) 0.0845(15) -0.0114(10) 0.0478(13) 0.0040(9)
C9 0.0305(6) 0.0294(6) 0.0309(6) 0.0041(5) 0.0071(5) 0.0021(5)
C10 0.0326(7) 0.0332(7) 0.0319(7) 0.0011(5) 0.0066(5) -0.0010(5)
C11 0.0399(8) 0.0427(8) 0.0334(7) 0.0058(6) 0.0038(6) 0.0000(6)
C12 0.0408(8) 0.0656(11) 0.0329(8) 0.0064(7) 0.0049(6) 0.0030(7)
C13 0.0253(6) 0.0310(6) 0.0363(7) 0.0096(5) 0.0069(5) 0.0006(5)
C14 0.0254(6) 0.0292(6) 0.0369(7) 0.0079(5) 0.0072(5) 0.0009(5)
C15 0.0323(7) 0.0348(7) 0.0351(7) 0.0064(6) 0.0099(6) 0.0085(5)
C16 0.0513(9) 0.0341(7) 0.0412(8) 0.0105(6) 0.0122(7) 0.0120(6)
C17 0.0266(7) 0.0461(8) 0.0491(9) 0.0118(7) 0.0032(6) 0.0069(6)
C18 0.0256(7) 0.0466(9) 0.0475(8) 0.0062(7) 0.0033(6) -0.0091(6)
C19 0.0513(10) 0.0539(10) 0.0314(8) -0.0030(7) -0.0046(7) -0.0071(7)
C20 0.0546(9) 0.0324(8) 0.0436(8) 0.0100(6) 0.0004(7) -0.0042(7)
C21 0.0413(8) 0.0431(8) 0.0399(8) -0.0020(6) 0.0171(6) -0.0027(6)
C22 0.0608(10) 0.0282(7) 0.0557(10) 0.0061(7) 0.0150(8) -0.0041(7)
C23 0.0264(6) 0.0453(8) 0.0401(7) -0.0014(6) 0.0105(6) -0.0046(6)
C24 0.0387(7) 0.0330(7) 0.0430(8) -0.0010(6) 0.0143(6) -0.0106(6)
C25 0.0420(8) 0.0410(8) 0.0454(8) -0.0020(7) 0.0178(7) 0.0079(6)
C26 0.0410(8) 0.0565(10) 0.0311(7) 0.0053(7) 0.0120(6) 0.0000(7)
C27 0.0645(11) 0.0446(9) 0.0316(7) -0.0039(6) 0.0081(7) -0.0037(8)
C28 0.0530(9) 0.0314(7) 0.0533(9) -0.0056(6) 0.0202(8) 0.0035(7)
Li1 0.0232(10) 0.0291(10) 0.0307(11) -0.0017(9) 0.0056(8) -0.0015(8)
Li2 0.0268(11) 0.0285(11) 0.0329(11) 0.0028(8) 0.0090(9) -0.0023(8)

loop_
_atom_type_symbol
_atom_type_description
_atom_type_scat_dispersion_real
_atom_type_scat_dispersion_imag
_atom_type_scat_source
C C 0.0181 0.0091 'International Tables Vol C Tables 4.2.6.8 and 6.1.1.4'
H H 0.0000 0.0000 'International Tables Vol C Tables 4.2.6.8 and 6.1.1.4'
Li Li 0.0008 0.0003 'International Tables Vol C Tables 4.2.6.8 and 6.1.1.4'
Mn Mn -0.5299 2.8052 'International Tables Vol C Tables 4.2.6.8 and 6.1.1.4'
N N 0.0311 0.0180 'International Tables Vol C Tables 4.2.6.8 and 6.1.1.4'

loop_
_exptl_crystal_face_index_h
_exptl_crystal_face_index_k
_exptl_crystal_face_index_l
_exptl_crystal_face_perp_dist
-7 6 -2 0.0883
6 1 -9 0.0949
-7 -4 7 0.0142
9 -4 -1 0.1112
6 5 -7 0.0795
1 -9 -2 0.1156
8 0 4 0.1070
2 9 4 0.0960
-7 0 -5 0.1065

loop_
_geom_angle_atom_site_label_1
_geom_angle_atom_site_label_2
_geom_angle_atom_site_label_3
_geom_angle
_geom_angle_site_symmetry_1
_geom_angle_site_symmetry_3
_geom_angle_publ_flag
C5 Mn1 C1 109.80(5) . . ?
C5 Mn1 C9 113.87(6) . . ?
C5 Mn1 C13 107.83(5) . . ?
C9 Mn1 C1 103.55(5) . . ?
C13 Mn1 C1 112.92(5) . . ?
C13 Mn1 C9 108.96(5) . . ?
C17 N1 Li1 103.33(10) . . ?
C19 N1 C17 111.34(13) . . ?
C19 N1 C20 108.57(13) . . ?
C19 N1 Li1 110.77(12) . . ?
C20 N1 C17 110.17(13) . . ?
C20 N1 Li1 112.64(11) . . ?
C18 N2 Li1 102.84(10) . . ?
C21 N2 C18 111.47(12) . . ?
C21 N2 C22 108.15(12) . . ?
C21 N2 Li1 110.61(11) . . ?
C22 N2 C18 109.99(12) . . ?
C22 N2 Li1 113.77(12) . . ?
C23 N3 Li2 102.43(10) . . ?
C25 N3 C23 110.41(12) . . ?
C25 N3 C26 108.49(12) . . ?
C25 N3 Li2 113.36(11) . . ?
C26 N3 C23 110.47(12) . . ?
C26 N3 Li2 111.60(11) . . ?
C24 N4 Li2 101.33(10) . . ?
C27 N4 C24 111.04(13) . . ?
C27 N4 C28 108.68(13) . . ?
C27 N4 Li2 114.32(11) . . ?
C28 N4 C24 110.63(12) . . ?
C28 N4 Li2 110.70(11) . . ?
Mn1 C1 H1A 129.3(11) . . ?
Mn1 C1 H1B 97.1(13) . . ?
H1A C1 H1B 106.0(16) . . ?
C2 C1 Mn1 111.94(10) . . ?
C2 C1 H1A 106.6(11) . . ?
C2 C1 H1B 101.9(13) . . ?
C1 C2 H2A 107.9 . . ?
C1 C2 H2B 107.9 . . ?
C1 C2 C3 117.61(14) . . ?
H2A C2 H2B 107.2 . . ?
C3 C2 H2A 107.9 . . ?
C3 C2 H2B 107.9 . . ?
C2 C3 H3A 109.0 . . ?
C2 C3 H3B 109.0 . . ?
H3A C3 H3B 107.8 . . ?
C4 C3 C2 113.10(17) . . ?
C4 C3 H3A 109.0 . . ?
C4 C3 H3B 109.0 . . ?
C3 C4 H4A 109.5 . . ?
C3 C4 H4B 109.5 . . ?
C3 C4 H4C 109.5 . . ?
H4A C4 H4B 109.5 . . ?
H4A C4 H4C 109.5 . . ?
H4B C4 H4C 109.5 . . ?
Mn1 C5 H5A 119.5(15) . . ?
Mn1 C5 H5B 116.5(14) . . ?
H5A C5 H5B 101.6(19) . . ?
C6 C5 Mn1 104.95(10) . . ?
C6 C5 H5A 106.9(15) . . ?
C6 C5 H5B 106.4(15) . . ?
C5 C6 H6A 107.7 . . ?
C5 C6 H6B 107.7 . . ?
H6A C6 H6B 107.1 . . ?
C7 C6 C5 118.31(14) . . ?
C7 C6 H6A 107.7 . . ?
C7 C6 H6B 107.7 . . ?
C6 C7 H7A 108.4 . . ?
C6 C7 H7B 108.4 . . ?
C6 C7 C8 115.45(17) . . ?
H7A C7 H7B 107.5 . . ?
C8 C7 H7A 108.4 . . ?
C8 C7 H7B 108.4 . . ?
C7 C8 H8A 109.5 . . ?
C7 C8 H8B 109.5 . . ?
C7 C8 H8C 109.5 . . ?
H8A C8 H8B 109.5 . . ?
H8A C8 H8C 109.5 . . ?
H8B C8 H8C 109.5 . . ?
Mn1 C9 H9A 128.2(12) . . ?
Mn1 C9 H9B 94.5(11) . . ?
H9A C9 H9B 103.2(16) . . ?
C10 C9 Mn1 114.67(9) . . ?
C10 C9 H9A 105.6(12) . . ?
C10 C9 H9B 107.7(11) . . ?
C9 C10 H10A 108.5 . . ?
C9 C10 H10B 108.5 . . ?
H10A C10 H10B 107.5 . . ?
C11 C10 C9 115.13(12) . . ?
C11 C10 H10A 108.5 . . ?
C11 C10 H10B 108.5 . . ?
C10 C11 H11A 108.7 . . ?
C10 C11 H11B 108.7 . . ?
H11A C11 H11B 107.6 . . ?
C12 C11 C10 114.23(14) . . ?
C12 C11 H11A 108.7 . . ?
C12 C11 H11B 108.7 . . ?
C11 C12 H12A 109.5 . . ?
C11 C12 H12B 109.5 . . ?
C11 C12 H12C 109.5 . . ?
H12A C12 H12B 109.5 . . ?
H12A C12 H12C 109.5 . . ?
H12B C12 H12C 109.5 . . ?
Mn1 C13 H13A 111.6(12) . . ?
Mn1 C13 H13B 117.7(12) . . ?
H13A C13 H13B 104.3(17) . . ?
C14 C13 Mn1 107.64(8) . . ?
C14 C13 H13A 108.7(12) . . ?
C14 C13 H13B 106.6(12) . . ?
C13 C14 H14A 108.3 . . ?
C13 C14 H14B 108.3 . . ?
H14A C14 H14B 107.4 . . ?
C15 C14 C13 115.83(11) . . ?
C15 C14 H14A 108.3 . . ?
C15 C14 H14B 108.3 . . ?
C14 C15 H15A 108.7 . . ?
C14 C15 H15B 108.7 . . ?
H15A C15 H15B 107.6 . . ?
C16 C15 C14 114.05(12) . . ?
C16 C15 H15A 108.7 . . ?
C16 C15 H15B 108.7 . . ?
C15 C16 H16A 109.5 . . ?
C15 C16 H16B 109.5 . . ?
C15 C16 H16C 109.5 . . ?
H16A C16 H16B 109.5 . . ?
H16A C16 H16C 109.5 . . ?
H16B C16 H16C 109.5 . . ?
N1 C17 H17A 109.3 . . ?
N1 C17 H17B 109.3 . . ?
N1 C17 C18 111.43(13) . . ?
H17A C17 H17B 108.0 . . ?
C18 C17 H17A 109.3 . . ?
C18 C17 H17B 109.3 . . ?
N2 C18 C17 111.35(12) . . ?
N2 C18 H18A 109.4 . . ?
N2 C18 H18B 109.4 . . ?
C17 C18 H18A 109.4 . . ?
C17 C18 H18B 109.4 . . ?
H18A C18 H18B 108.0 . . ?
N1 C19 H19A 109.5 . . ?
N1 C19 H19B 109.5 . . ?
N1 C19 H19C 109.5 . . ?
H19A C19 H19B 109.5 . . ?
H19A C19 H19C 109.5 . . ?
H19B C19 H19C 109.5 . . ?
N1 C20 H20A 109.5 . . ?
N1 C20 H20B 109.5 . . ?
N1 C20 H20C 109.5 . . ?
H20A C20 H20B 109.5 . . ?
H20A C20 H20C 109.5 . . ?
H20B C20 H20C 109.5 . . ?
N2 C21 H21A 109.5 . . ?
N2 C21 H21B 109.5 . . ?
N2 C21 H21C 109.5 . . ?
H21A C21 H21B 109.5 . . ?
H21A C21 H21C 109.5 . . ?
H21B C21 H21C 109.5 . . ?
N2 C22 H22A 109.5 . . ?
N2 C22 H22B 109.5 . . ?
N2 C22 H22C 109.5 . . ?
H22A C22 H22B 109.5 . . ?
H22A C22 H22C 109.5 . . ?
H22B C22 H22C 109.5 . . ?
N3 C23 H23A 109.3 . . ?
N3 C23 H23B 109.3 . . ?
N3 C23 C24 111.73(12) . . ?
H23A C23 H23B 107.9 . . ?
C24 C23 H23A 109.3 . . ?
C24 C23 H23B 109.3 . . ?
N4 C24 C23 111.18(12) . . ?
N4 C24 H24A 109.4 . . ?
N4 C24 H24B 109.4 . . ?
C23 C24 H24A 109.4 . . ?
C23 C24 H24B 109.4 . . ?
H24A C24 H24B 108.0 . . ?
N3 C25 H25A 109.5 . . ?
N3 C25 H25B 109.5 . . ?
N3 C25 H25C 109.5 . . ?
H25A C25 H25B 109.5 . . ?
H25A C25 H25C 109.5 . . ?
H25B C25 H25C 109.5 . . ?
N3 C26 H26A 109.5 . . ?
N3 C26 H26B 109.5 . . ?
N3 C26 H26C 109.5 . . ?
H26A C26 H26B 109.5 . . ?
H26A C26 H26C 109.5 . . ?
H26B C26 H26C 109.5 . . ?
N4 C27 H27A 109.5 . . ?
N4 C27 H27B 109.5 . . ?
N4 C27 H27C 109.5 . . ?
H27A C27 H27B 109.5 . . ?
H27A C27 H27C 109.5 . . ?
H27B C27 H27C 109.5 . . ?
N4 C28 H28A 109.5 . . ?
N4 C28 H28B 109.5 . . ?
N4 C28 H28C 109.5 . . ?
H28A C28 H28B 109.5 . . ?
H28A C28 H28C 109.5 . . ?
H28B C28 H28C 109.5 . . ?
N1 Li1 H1A 93.0(4) . . ?
N1 Li1 H5A 93.6(3) . . ?
N1 Li1 H5B 128.8(6) . . ?
N2 Li1 N1 86.49(9) . . ?
N2 Li1 H1A 94.3(4) . . ?
N2 Li1 H5A 114.0(6) . . ?
N2 Li1 H5B 95.2(3) . . ?
H1A Li1 H5A 151.3(7) . . ?
H1A Li1 H5B 137.6(7) . . ?
H5A Li1 H5B 39.6(6) . . ?
N3 Li2 N4 87.22(9) . . ?
N3 Li2 H9A 94.8(4) . . ?
N3 Li2 H13A 94.6(3) . . ?
N3 Li2 H13B 116.2(5) . . ?
N4 Li2 H9A 92.2(4) . . ?
N4 Li2 H13A 127.3(5) . . ?
N4 Li2 H13B 90.4(2) . . ?
H9A Li2 H13A 139.7(7) . . ?
H9A Li2 H13B 148.9(7) . . ?
H13A Li2 H13B 42.3(5) . . ?

loop_
_geom_bond_atom_site_label_1
_geom_bond_atom_site_label_2
_geom_bond_distance
_geom_bond_site_symmetry_2
_geom_bond_publ_flag
Mn1 C1 2.2671(14) . ?
Mn1 C5 2.2358(14) . ?
Mn1 C9 2.2626(14) . ?
Mn1 C13 2.2474(13) . ?
N1 C17 1.471(2) . ?
N1 C19 1.464(2) . ?
N1 C20 1.4691(18) . ?
N1 Li1 2.126(2) . ?
N2 C18 1.4680(18) . ?
N2 C21 1.4666(19) . ?
N2 C22 1.4670(18) . ?
N2 Li1 2.123(2) . ?
N3 C23 1.4739(18) . ?
N3 C25 1.4658(19) . ?
N3 C26 1.4700(18) . ?
N3 Li2 2.128(3) . ?
N4 C24 1.4735(18) . ?
N4 C27 1.4639(19) . ?
N4 C28 1.4688(19) . ?
N4 Li2 2.136(3) . ?
C1 H1A 0.980(5) . ?
C1 H1B 0.984(5) . ?
C1 C2 1.517(2) . ?
C2 H2A 0.9900 . ?
C2 H2B 0.9900 . ?
C2 C3 1.554(3) . ?
C3 H3A 0.9900 . ?
C3 H3B 0.9900 . ?
C3 C4 1.517(3) . ?
C4 H4A 0.9800 . ?
C4 H4B 0.9800 . ?
C4 H4C 0.9800 . ?
C5 H5A 0.978(5) . ?
C5 H5B 0.979(5) . ?
C5 C6 1.520(2) . ?
C6 H6A 0.9900 . ?
C6 H6B 0.9900 . ?
C6 C7 1.507(2) . ?
C7 H7A 0.9900 . ?
C7 H7B 0.9900 . ?
C7 C8 1.511(2) . ?
C8 H8A 0.9800 . ?
C8 H8B 0.9800 . ?
C8 H8C 0.9800 . ?
C9 H9A 0.982(5) . ?
C9 H9B 0.981(5) . ?
C9 C10 1.5316(19) . ?
C10 H10A 0.9900 . ?
C10 H10B 0.9900 . ?
C10 C11 1.528(2) . ?
C11 H11A 0.9900 . ?
C11 H11B 0.9900 . ?
C11 C12 1.520(2) . ?
C12 H12A 0.9800 . ?
C12 H12B 0.9800 . ?
C12 H12C 0.9800 . ?
C13 H13A 0.980(5) . ?
C13 H13B 0.978(5) . ?
C13 C14 1.5314(18) . ?
C14 H14A 0.9900 . ?
C14 H14B 0.9900 . ?
C14 C15 1.5250(18) . ?
C15 H15A 0.9900 . ?
C15 H15B 0.9900 . ?
C15 C16 1.523(2) . ?
C16 H16A 0.9800 . ?
C16 H16B 0.9800 . ?
C16 H16C 0.9800 . ?
C17 H17A 0.9900 . ?
C17 H17B 0.9900 . ?
C17 C18 1.514(2) . ?
C18 H18A 0.9900 . ?
C18 H18B 0.9900 . ?
C19 H19A 0.9800 . ?
C19 H19B 0.9800 . ?
C19 H19C 0.9800 . ?
C20 H20A 0.9800 . ?
C20 H20B 0.9800 . ?
C20 H20C 0.9800 . ?
C21 H21A 0.9800 . ?
C21 H21B 0.9800 . ?
C21 H21C 0.9800 . ?
C22 H22A 0.9800 . ?
C22 H22B 0.9800 . ?
C22 H22C 0.9800 . ?
C23 H23A 0.9900 . ?
C23 H23B 0.9900 . ?
C23 C24 1.517(2) . ?
C24 H24A 0.9900 . ?
C24 H24B 0.9900 . ?
C25 H25A 0.9800 . ?
C25 H25B 0.9800 . ?
C25 H25C 0.9800 . ?
C26 H26A 0.9800 . ?
C26 H26B 0.9800 . ?
C26 H26C 0.9800 . ?
C27 H27A 0.9800 . ?
C27 H27B 0.9800 . ?
C27 H27C 0.9800 . ?
C28 H28A 0.9800 . ?
C28 H28B 0.9800 . ?
C28 H28C 0.9800 . ?
Li1 H1A 1.994(19) . ?
Li1 H5A 2.21(2) . ?
Li1 H5B 2.26(2) . ?
Li2 H9A 1.98(2) . ?
Li2 H13A 2.16(2) . ?
Li2 H13B 2.12(2) . ?

loop_
_geom_torsion_atom_site_label_1
_geom_torsion_atom_site_label_2
_geom_torsion_atom_site_label_3
_geom_torsion_atom_site_label_4
_geom_torsion
_geom_torsion_site_symmetry_1
_geom_torsion_site_symmetry_2
_geom_torsion_site_symmetry_3
_geom_torsion_site_symmetry_4
_geom_torsion_publ_flag
Mn1 C1 C2 C3 165.41(14) . . . . ?
Mn1 C5 C6 C7 175.87(14) . . . . ?
Mn1 C9 C10 C11 163.39(10) . . . . ?
Mn1 C13 C14 C15 175.56(10) . . . . ?
N1 C17 C18 N2 58.49(18) . . . . ?
N3 C23 C24 N4 60.58(16) . . . . ?
C1 C2 C3 C4 -56.0(2) . . . . ?
C5 C6 C7 C8 -173.04(18) . . . . ?
C9 C10 C11 C12 -179.37(13) . . . . ?
C13 C14 C15 C16 -176.99(13) . . . . ?
C19 N1 C17 C18 79.98(16) . . . . ?
C20 N1 C17 C18 -159.51(13) . . . . ?
C21 N2 C18 C17 76.82(16) . . . . ?
C22 N2 C18 C17 -163.23(14) . . . . ?
C25 N3 C23 C24 -159.99(12) . . . . ?
C26 N3 C23 C24 80.01(15) . . . . ?
C27 N4 C24 C23 78.28(15) . . . . ?
C28 N4 C24 C23 -160.95(13) . . . . ?
Li1 N1 C17 C18 -38.94(16) . . . . ?
Li1 N2 C18 C17 -41.71(16) . . . . ?
Li2 N3 C23 C24 -38.98(14) . . . . ?
Li2 N4 C24 C23 -43.52(14) . . . . ?

loop_
_exptl_oxdiff_crystal_face_indexfrac_h
_exptl_oxdiff_crystal_face_indexfrac_k
_exptl_oxdiff_crystal_face_indexfrac_l
_exptl_oxdiff_crystal_face_x
_exptl_oxdiff_crystal_face_y
_exptl_oxdiff_crystal_face_z
-6.7041 5.9748 -1.8915 -0.0065 -0.0064 1.0000
6.4271 1.3372 -9.1361 0.7504 0.6417 -0.1585
-7.1999 -4.3886 6.5895 -0.9523 -0.2826 0.1150
8.5339 -3.7685 -0.6109 0.3429 0.1024 -0.9338
6.1120 5.4253 -6.9582 0.9573 0.2840 0.0535
1.0000 -9.0000 -2.0000 -0.5007 0.5439 -0.5834
8.0000 -0.0000 4.0000 0.4551 -0.4471 -0.8028
2.0000 9.0000 4.0000 0.6595 -0.7544 0.2661
-7.0000 0.0000 -5.0000 -0.3626 0.5198 0.7514
